data_4029958
loop_
_publ_author_name
'Xu, Wen-Rong'
'Chow, Hak-Fun'
'Cao, Xiao-Ping'
'Kuck, Dietmar'

_publ_section_title
;
 Regiocontrolled synthesis and optical resolution of mono-, di-, and
 trisubstituted tribenzotriquinacene derivatives: key building blocks for
 further assembly into molecular squares and cubes.
;
_journal_issue 19
_journal_name_full 'The Journal of organic chemistry'
_journal_page_first 9335
_journal_page_last 9346
_journal_paper_doi 10.1021/jo501904y
_journal_volume 79
_journal_year 2014
_chemical_formula_sum 'C28 H26 Cl3 I O'
_chemical_formula_weight 611.74
_chemical_name_systematic
; 
 ? 
;
_space_group_IT_number 19
_symmetry_cell_setting orthorhombic
_symmetry_space_group_name_Hall 'P 2ac 2ab'
_symmetry_space_group_name_H-M 'P 21 21 21'
_atom_sites_solution_hydrogens geom
_atom_sites_solution_primary direct
_atom_sites_solution_secondary difmap
_audit_creation_method SHELXL-97
_cell_angle_alpha 90.00
_cell_angle_beta 90.00
_cell_angle_gamma 90.00
_cell_formula_units_Z 4
_cell_length_a 14.7136(15)
_cell_length_b 6.2522(6)
_cell_length_c 29.166(3)
_cell_measurement_reflns_used 1158
_cell_measurement_temperature 296(2)
_cell_measurement_theta_max 15
_cell_measurement_theta_min 15
_cell_volume 2683.0(5)
_computing_cell_refinement 'BRUKER KAPPA APEXII DUO DIFFRACTOMETER'
_computing_data_collection 'BRUKER KAPPA APEXII DUO DIFFRACTOMETER'
_computing_data_reduction 'BRUKER KAPPA APEXII DUO DIFFRACTOMETER'
_computing_molecular_graphics 'SIEMENS SHELXTL'
_computing_publication_material 'SIEMENS SHELXTL'
_computing_structure_refinement 'SHELXL-97 (Sheldrick, 2008)'
_computing_structure_solution 'SHELXS-97 (Sheldrick, 2008)'
_diffrn_ambient_temperature 296(2)
_diffrn_measured_fraction_theta_full 0.999
_diffrn_measured_fraction_theta_max 0.999
_diffrn_measurement_device_type 'BRUKER KAPPA APEXII DUO DIFFRACTOMETER'
_diffrn_measurement_method 'PHI & OMEGA SCAN'
_diffrn_radiation_monochromator graphite
_diffrn_radiation_source 'fine-focus sealed tube'
_diffrn_radiation_type MoK\a
_diffrn_radiation_wavelength 0.71073
_diffrn_reflns_av_R_equivalents 0.0691
_diffrn_reflns_av_sigmaI/netI 0.0564
_diffrn_reflns_limit_h_max 17
_diffrn_reflns_limit_h_min -17
_diffrn_reflns_limit_k_max 7
_diffrn_reflns_limit_k_min -7
_diffrn_reflns_limit_l_max 35
_diffrn_reflns_limit_l_min -32
_diffrn_reflns_number 22022
_diffrn_reflns_theta_full 25.25
_diffrn_reflns_theta_max 25.25
_diffrn_reflns_theta_min 1.55
_exptl_absorpt_coefficient_mu 1.511
_exptl_absorpt_correction_T_max 0.7379
_exptl_absorpt_correction_T_min 0.3527
_exptl_absorpt_correction_type multi-scan
_exptl_crystal_colour colorless
_exptl_crystal_density_diffrn 1.514
_exptl_crystal_density_method 'not measured'
_exptl_crystal_description block
_exptl_crystal_F_000 1224
_exptl_crystal_size_max 0.60
_exptl_crystal_size_mid 0.40
_exptl_crystal_size_min 0.40
_refine_diff_density_max 1.138
_refine_diff_density_min -0.880
_refine_diff_density_rms 0.155
_refine_ls_abs_structure_details 'Flack H D (1983), Acta Cryst. A39, 876-881'
_refine_ls_abs_structure_Flack 0.00
_refine_ls_extinction_coef 0.0071(13)
_refine_ls_extinction_expression Fc^*^=kFc[1+0.001xFc^2^\l^3^/sin(2\q)]^-1/4^
_refine_ls_extinction_method SHELXL
_refine_ls_goodness_of_fit_ref 1.049
_refine_ls_hydrogen_treatment riding
_refine_ls_matrix_type full
_refine_ls_number_parameters 308
_refine_ls_number_reflns 4865
_refine_ls_number_restraints 3
_refine_ls_restrained_S_all 1.066
_refine_ls_R_factor_all 0.0646
_refine_ls_R_factor_gt 0.0596
_refine_ls_shift/su_max 0.002
_refine_ls_shift/su_mean 0.000
_refine_ls_structure_factor_coef Fsqd
_refine_ls_weighting_details 'calc w=1/[\s^2^(Fo^2^)+(0.1202P)^2^+3.1032P] where P=(Fo^2^+2Fc^2^)/3'
_refine_ls_weighting_scheme calc
_refine_ls_wR_factor_gt 0.1716
_refine_ls_wR_factor_ref 0.1792
_reflns_number_gt 4413
_reflns_number_total 4865
_reflns_threshold_expression >2sigma(I)
_cod_data_source_file jo501904y_si_002.cif
_cod_data_source_block xuwr3
_cod_depositor_comments
;
The following automatic conversions were performed:

'_symmetry_cell_setting' value 'Orthorhombic' changed to
'orthorhombic' according to
/home/saulius/struct/COD-crude-data--automatic-downloads/rss-feeds/ACS/lib/dictionaries/cif_core.dic
dictionary named 'cif_core.dic' version 2.4.2 from 2011-04-26.

Automatic conversion script
Id: cif_fix_values 2281 2013-09-26 08:29:07Z andrius 

 Adding full bibliography for 4029957--4029958.cif.
;
_cod_original_cell_volume 2683.1(5)
_cod_original_sg_symbol_H-M P2(1)2(1)2(1)
_cod_database_code 4029958

loop_
_symmetry_equiv_pos_as_xyz
'x, y, z'
'-x+1/2, -y, z+1/2'
'-x, y+1/2, -z+1/2'
'x+1/2, -y+1/2, -z'

loop_
_atom_site_label
_atom_site_type_symbol
_atom_site_fract_x
_atom_site_fract_y
_atom_site_fract_z
_atom_site_U_iso_or_equiv
_atom_site_adp_type
_atom_site_occupancy
_atom_site_symmetry_multiplicity
_atom_site_calc_flag
_atom_site_refinement_flags
O1 O 0.8159(3) -0.4663(8) 1.00761(16) 0.0514(12) Uani 1 1 d .
I1 I 0.6051(6) -0.5135(15) 1.0163(4) 0.0521(11) Uani 0.50 1 d P
I1' I 0.6056(6) -0.4864(15) 1.0206(4) 0.0640(17) Uani 0.50 1 d P
C1 C 0.7489(4) 0.1446(7) 0.84611(19) 0.0265(11) Uani 1 1 d .
C2 C 0.7519(3) 0.0402(8) 0.79615(17) 0.0270(10) Uani 1 1 d .
C3 C 0.8360(3) -0.0957(8) 0.7966(2) 0.0290(11) Uani 1 1 d .
C4 C 0.8700(4) -0.2183(9) 0.7601(2) 0.0324(12) Uani 1 1 d .
H4A H 0.8400 -0.2220 0.7320 0.039 Uiso 1 1 calc R
C5 C 0.9497(4) -0.3346(10) 0.7670(2) 0.0396(14) Uani 1 1 d .
H5A H 0.9731 -0.4172 0.7432 0.047 Uiso 1 1 calc R
C6 C 0.9940(4) -0.3286(10) 0.8083(3) 0.0421(15) Uani 1 1 d .
H6A H 1.0473 -0.4066 0.8122 0.051 Uiso 1 1 calc R
C7 C 0.9610(4) -0.2095(10) 0.8439(2) 0.0382(14) Uani 1 1 d .
H7A H 0.9913 -0.2079 0.8718 0.046 Uiso 1 1 calc R
C8 C 0.8813(4) -0.0897(8) 0.83814(18) 0.0274(10) Uani 1 1 d .
C9 C 0.8326(3) 0.0444(8) 0.87336(19) 0.0277(11) Uani 1 1 d .
C10 C 0.7883(3) -0.0890(9) 0.91073(18) 0.0268(11) Uani 1 1 d .
C11 C 0.8315(4) -0.2146(9) 0.94372(19) 0.0325(12) Uani 1 1 d .
H11A H 0.8947 -0.2193 0.9449 0.039 Uiso 1 1 calc R
C12 C 0.7805(4) -0.3328(10) 0.9748(2) 0.0375(13) Uani 1 1 d .
C13 C 0.6851(4) -0.3237(10) 0.9725(2) 0.0397(13) Uani 1 1 d .
C14 C 0.6423(4) -0.1982(9) 0.9401(2) 0.0347(12) Uani 1 1 d .
H14A H 0.5792 -0.1912 0.9392 0.042 Uiso 1 1 calc R
C15 C 0.6941(4) -0.0819(9) 0.90877(18) 0.0267(11) Uani 1 1 d .
C16 C 0.9094(4) -0.4768(14) 1.0129(2) 0.0536(19) Uani 1 1 d .
H16A H 0.9240 -0.5757 1.0369 0.080 Uiso 1 1 calc R
H16B H 0.9324 -0.3377 1.0206 0.080 Uiso 1 1 calc R
H16C H 0.9365 -0.5242 0.9847 0.080 Uiso 1 1 calc R
C17 C 0.6577(3) 0.0563(8) 0.86959(18) 0.0253(11) Uani 1 1 d .
C18 C 0.6151(4) -0.0836(8) 0.83332(18) 0.0277(11) Uani 1 1 d .
C19 C 0.5332(4) -0.2001(9) 0.8374(2) 0.0334(12) Uani 1 1 d .
H19A H 0.4989 -0.1925 0.8641 0.040 Uiso 1 1 calc R
C20 C 0.5053(4) -0.3237(10) 0.8016(2) 0.0395(14) Uani 1 1 d .
H20A H 0.4519 -0.4023 0.8042 0.047 Uiso 1 1 calc R
C21 C 0.5561(4) -0.3340(10) 0.7609(2) 0.0394(14) Uani 1 1 d .
H21A H 0.5359 -0.4177 0.7366 0.047 Uiso 1 1 calc R
C22 C 0.6362(4) -0.2195(10) 0.7571(2) 0.0361(13) Uani 1 1 d .
H22A H 0.6703 -0.2261 0.7302 0.043 Uiso 1 1 calc R
C23 C 0.6652(3) -0.0945(8) 0.79372(18) 0.0260(11) Uani 1 1 d .
C24 C 0.7511(4) 0.3881(8) 0.8445(2) 0.0335(12) Uani 1 1 d .
H24A H 0.8063 0.4344 0.8300 0.050 Uiso 1 1 calc R
H24B H 0.7485 0.4439 0.8751 0.050 Uiso 1 1 calc R
H24C H 0.6999 0.4394 0.8273 0.050 Uiso 1 1 calc R
C25 C 0.7546(4) 0.1991(9) 0.7558(2) 0.0378(13) Uani 1 1 d .
H25A H 0.7560 0.1215 0.7274 0.057 Uiso 1 1 calc R
H25B H 0.8079 0.2868 0.7582 0.057 Uiso 1 1 calc R
H25C H 0.7014 0.2881 0.7566 0.057 Uiso 1 1 calc R
C26 C 0.8976(4) 0.2082(9) 0.8951(2) 0.0412(14) Uani 1 1 d .
H26A H 0.9456 0.1342 0.9108 0.062 Uiso 1 1 calc R
H26B H 0.8647 0.2951 0.9166 0.062 Uiso 1 1 calc R
H26C H 0.9229 0.2974 0.8716 0.062 Uiso 1 1 calc R
C27 C 0.5911(4) 0.2249(10) 0.8872(2) 0.0399(13) Uani 1 1 d .
H27A H 0.5395 0.1554 0.9008 0.060 Uiso 1 1 calc R
H27B H 0.5714 0.3128 0.8621 0.060 Uiso 1 1 calc R
H27C H 0.6207 0.3124 0.9098 0.060 Uiso 1 1 calc R
C28 C 0.2626(5) 0.2999(16) 0.9074(4) 0.129(6) Uani 1 1 d D
H28A H 0.2531 0.2333 0.9375 0.155 Uiso 1 1 calc R
Cl1 Cl 0.3569(5) 0.4662(14) 0.9059(4) 0.308(6) Uani 1 1 d D
Cl2 Cl 0.3071(8) 0.1232(15) 0.86669(18) 0.292(5) Uani 1 1 d D
Cl3 Cl 0.1664(4) 0.4106(19) 0.8853(3) 0.373(8) Uani 1 1 d D

loop_
_atom_site_aniso_label
_atom_site_aniso_U_11
_atom_site_aniso_U_22
_atom_site_aniso_U_33
_atom_site_aniso_U_23
_atom_site_aniso_U_13
_atom_site_aniso_U_12
O1 0.037(2) 0.069(3) 0.049(2) 0.031(3) -0.0075(19) 0.000(2)
I1 0.043(2) 0.0696(12) 0.0439(12) 0.0272(9) 0.0001(14) -0.0137(15)
I1' 0.042(3) 0.096(4) 0.054(3) 0.042(2) 0.0139(18) 0.0108(19)
C1 0.027(2) 0.017(2) 0.037(3) 0.004(2) -0.001(2) 0.001(2)
C2 0.026(2) 0.026(3) 0.029(2) 0.003(2) 0.003(2) 0.001(2)
C3 0.024(3) 0.022(2) 0.041(3) 0.002(2) 0.002(2) -0.002(2)
C4 0.031(3) 0.027(3) 0.039(3) -0.003(2) 0.009(2) 0.000(2)
C5 0.032(3) 0.035(3) 0.051(4) 0.004(3) 0.016(3) 0.002(2)
C6 0.024(3) 0.035(3) 0.067(4) 0.015(3) 0.007(3) 0.007(2)
C7 0.025(3) 0.044(3) 0.046(3) 0.011(3) 0.000(2) 0.001(3)
C8 0.025(2) 0.026(2) 0.032(3) 0.005(2) 0.003(2) -0.007(2)
C9 0.024(2) 0.023(3) 0.036(3) 0.004(2) -0.003(2) -0.0010(19)
C10 0.030(3) 0.023(2) 0.027(3) -0.002(2) -0.001(2) -0.001(2)
C11 0.025(2) 0.042(3) 0.030(3) 0.002(3) -0.004(2) -0.003(2)
C12 0.041(3) 0.041(3) 0.030(3) 0.010(3) -0.010(2) 0.005(2)
C13 0.034(3) 0.051(3) 0.033(3) 0.008(3) 0.006(3) -0.001(3)
C14 0.034(3) 0.040(3) 0.030(3) 0.006(3) 0.003(2) 0.001(2)
C15 0.028(3) 0.027(2) 0.024(2) 0.001(2) 0.002(2) 0.004(2)
C16 0.028(3) 0.093(6) 0.040(3) 0.023(4) -0.015(2) 0.006(3)
C17 0.024(2) 0.021(3) 0.031(2) 0.005(2) -0.001(2) 0.0003(18)
C18 0.026(3) 0.029(2) 0.029(2) 0.008(2) 0.001(2) 0.003(2)
C19 0.023(2) 0.033(3) 0.045(3) 0.009(3) -0.006(2) -0.005(2)
C20 0.029(3) 0.033(3) 0.056(4) 0.010(3) -0.012(3) -0.006(2)
C21 0.041(3) 0.032(3) 0.045(4) -0.007(3) -0.019(3) -0.003(3)
C22 0.038(3) 0.034(3) 0.036(3) 0.000(3) -0.004(2) 0.006(2)
C23 0.027(3) 0.021(2) 0.030(3) 0.001(2) -0.006(2) 0.006(2)
C24 0.042(3) 0.015(2) 0.043(3) -0.002(2) -0.002(3) 0.003(2)
C25 0.044(3) 0.032(3) 0.037(3) 0.015(3) 0.002(3) 0.004(3)
C26 0.037(3) 0.031(3) 0.056(4) 0.003(3) -0.017(3) -0.010(3)
C27 0.037(3) 0.038(3) 0.044(3) 0.005(3) 0.006(3) 0.012(3)
C28 0.074(7) 0.175(14) 0.138(11) 0.088(11) 0.036(8) 0.033(8)
Cl1 0.171(5) 0.277(9) 0.477(15) 0.222(10) 0.067(8) -0.029(6)
Cl2 0.507(14) 0.276(9) 0.092(3) 0.054(5) 0.030(6) 0.135(10)
Cl3 0.124(4) 0.634(17) 0.360(10) 0.391(12) 0.055(5) 0.127(7)

loop_
_atom_type_symbol
_atom_type_description
_atom_type_scat_dispersion_real
_atom_type_scat_dispersion_imag
_atom_type_scat_source
C C 0.0033 0.0016 'International Tables Vol C Tables 4.2.6.8 and 6.1.1.4'
H H 0.0000 0.0000 'International Tables Vol C Tables 4.2.6.8 and 6.1.1.4'
O O 0.0106 0.0060 'International Tables Vol C Tables 4.2.6.8 and 6.1.1.4'
I I -0.4742 1.8119 'International Tables Vol C Tables 4.2.6.8 and 6.1.1.4'
Cl Cl 0.1484 0.1585 'International Tables Vol C Tables 4.2.6.8 and 6.1.1.4'

loop_
_geom_angle_atom_site_label_1
_geom_angle_atom_site_label_2
_geom_angle_atom_site_label_3
_geom_angle
C12 O1 C16 118.8(5)
C24 C1 C9 113.0(5)
C24 C1 C2 112.3(4)
C9 C1 C2 105.8(4)
C24 C1 C17 112.0(5)
C9 C1 C17 107.3(4)
C2 C1 C17 105.8(4)
C3 C2 C23 112.1(4)
C3 C2 C25 110.5(4)
C23 C2 C25 109.9(4)
C3 C2 C1 104.3(4)
C23 C2 C1 104.1(4)
C25 C2 C1 115.7(4)
C8 C3 C4 120.5(5)
C8 C3 C2 112.8(5)
C4 C3 C2 126.6(5)
C5 C4 C3 118.4(6)
C6 C5 C4 120.8(6)
C7 C6 C5 120.8(5)
C6 C7 C8 119.9(6)
C3 C8 C7 119.5(5)
C3 C8 C9 112.5(5)
C7 C8 C9 127.9(5)
C8 C9 C10 112.8(4)
C8 C9 C26 110.8(5)
C10 C9 C26 109.6(5)
C8 C9 C1 104.2(4)
C10 C9 C1 104.0(4)
C26 C9 C1 115.1(4)
C15 C10 C11 120.1(5)
C15 C10 C9 112.4(5)
C11 C10 C9 127.5(5)
C12 C11 C10 120.2(5)
O1 C12 C11 125.0(5)
O1 C12 C13 115.8(5)
C11 C12 C13 119.1(5)
C14 C13 C12 120.8(5)
C14 C13 I1' 118.7(5)
C12 C13 I1' 120.5(5)
C14 C13 I1 118.7(5)
C12 C13 I1 120.4(5)
I1' C13 I1 5.7(5)
C13 C14 C15 119.7(5)
C10 C15 C14 120.1(5)
C10 C15 C17 113.5(5)
C14 C15 C17 126.4(5)
C18 C17 C27 111.6(4)
C18 C17 C15 110.0(4)
C27 C17 C15 111.3(5)
C18 C17 C1 104.3(4)
C27 C17 C1 116.3(4)
C15 C17 C1 102.8(4)
C23 C18 C19 120.3(5)
C23 C18 C17 113.2(5)
C19 C18 C17 126.5(5)
C20 C19 C18 119.0(6)
C19 C20 C21 120.9(5)
C22 C21 C20 119.9(6)
C21 C22 C23 119.3(6)
C18 C23 C22 120.6(5)
C18 C23 C2 112.5(5)
C22 C23 C2 126.9(5)
Cl3 C28 Cl1 114.3(7)
Cl3 C28 Cl2 108.0(8)
Cl1 C28 Cl2 93.6(7)

loop_
_geom_bond_atom_site_label_1
_geom_bond_atom_site_label_2
_geom_bond_distance
O1 C12 1.373(7)
O1 C16 1.386(7)
I1 C13 2.105(11)
I1' C13 2.092(11)
C1 C24 1.523(6)
C1 C9 1.593(7)
C1 C2 1.597(7)
C1 C17 1.604(7)
C2 C3 1.501(7)
C2 C23 1.530(7)
C2 C25 1.541(7)
C3 C8 1.384(8)
C3 C4 1.403(8)
C4 C5 1.394(8)
C5 C6 1.372(10)
C6 C7 1.366(10)
C7 C8 1.401(8)
C8 C9 1.507(8)
C9 C10 1.519(7)
C9 C26 1.538(7)
C10 C15 1.389(7)
C10 C11 1.396(8)
C11 C12 1.389(8)
C12 C13 1.406(9)
C13 C14 1.379(8)
C14 C15 1.395(8)
C15 C17 1.529(7)
C17 C18 1.510(8)
C17 C27 1.528(7)
C18 C23 1.372(7)
C18 C19 1.412(8)
C19 C20 1.362(9)
C20 C21 1.404(10)
C21 C22 1.383(9)
C22 C23 1.392(8)
C28 Cl3 1.703(8)
C28 Cl1 1.734(8)
C28 Cl2 1.750(9)
